data_7101576
loop_
_publ_author_name
A.Nangia
S.Roy
B.Sarma

_publ_section_title
;
Polymorphs of 1,1-bis(4-hydroxyphenyl)cyclohexane and
multiple Z' structures by melt and sublimation crystallization
;
_journal_issue 47
_journal_name_full 'Chemical Communications'
_journal_paper_doi 10.1039/b610323e
_journal_year 2006
_chemical_formula_moiety 'C18 H20 O2'
_chemical_formula_sum 'C18 H20 O2'
_chemical_formula_weight 268.34
_chemical_name_common 1,1-bis(4-Hydroxyphenyl)cyclohexane
_chemical_name_systematic
;
1,1-bis(4-Hydroxyphenyl)cyclohexane
;
_space_group_IT_number 61
_symmetry_cell_setting orthorhombic
_symmetry_space_group_name_Hall '-P 2ac 2ab'
_symmetry_space_group_name_H-M 'P b c a'
_atom_sites_solution_hydrogens geom
_atom_sites_solution_primary direct
_atom_sites_solution_secondary difmap
_audit_creation_method SHELXL-97
_cell_angle_alpha 90.00
_cell_angle_beta 90.00
_cell_angle_gamma 90.00
_cell_formula_units_Z 16
_cell_length_a 9.6278(5)
_cell_length_b 20.9561(11)
_cell_length_c 28.0324(14)
_cell_measurement_reflns_used 7303
_cell_measurement_temperature 100(2)
_cell_measurement_theta_max 25.75
_cell_measurement_theta_min 2.74
_cell_volume 5655.8(5)
_computing_cell_refinement 'Bruker SMART'
_computing_data_collection 'Bruker SMART'
_computing_data_reduction 'Bruker SAINT'
_computing_molecular_graphics 'Bruker SHELXTL'
_computing_publication_material 'Bruker SHELXTL'
_computing_structure_refinement 'SHELXL-97 (Sheldrick, 1997)'
_computing_structure_solution 'SHELXS-97 (Sheldrick, 1990)'
_diffrn_ambient_temperature 100(2)
_diffrn_measured_fraction_theta_full 1.000
_diffrn_measured_fraction_theta_max 1.000
_diffrn_measurement_device_type 'CCD area detector'
_diffrn_measurement_method 'phi and omega scans'
_diffrn_radiation_monochromator graphite
_diffrn_radiation_source 'fine-focus sealed tube'
_diffrn_radiation_type MoK\a
_diffrn_radiation_wavelength 0.71073
_diffrn_reflns_av_R_equivalents 0.0660
_diffrn_reflns_av_sigmaI/netI 0.0306
_diffrn_reflns_limit_h_max 11
_diffrn_reflns_limit_h_min -11
_diffrn_reflns_limit_k_max 24
_diffrn_reflns_limit_k_min -24
_diffrn_reflns_limit_l_max 33
_diffrn_reflns_limit_l_min -33
_diffrn_reflns_number 51362
_diffrn_reflns_theta_full 25.00
_diffrn_reflns_theta_max 25.00
_diffrn_reflns_theta_min 1.45
_exptl_absorpt_coefficient_mu 0.080
_exptl_absorpt_correction_T_max 0.9928
_exptl_absorpt_correction_T_min 0.9701
_exptl_absorpt_correction_type multi-scan
_exptl_absorpt_process_details 'SADABS - Bruker Nonius area detector scaling and absorption correction - V2.10'
_exptl_crystal_colour colourless
_exptl_crystal_density_diffrn 1.261
_exptl_crystal_density_method 'not measured'
_exptl_crystal_description plate
_exptl_crystal_F_000 2304
_exptl_crystal_size_max 0.38
_exptl_crystal_size_mid 0.24
_exptl_crystal_size_min 0.09
_refine_diff_density_max 0.287
_refine_diff_density_min -0.277
_refine_diff_density_rms 0.050
_refine_ls_extinction_method none
_refine_ls_goodness_of_fit_ref 1.201
_refine_ls_hydrogen_treatment mixed
_refine_ls_matrix_type full
_refine_ls_number_parameters 377
_refine_ls_number_reflns 4984
_refine_ls_number_restraints 0
_refine_ls_restrained_S_all 1.201
_refine_ls_R_factor_all 0.0715
_refine_ls_R_factor_gt 0.0582
_refine_ls_shift/su_max 0.001
_refine_ls_shift/su_mean 0.000
_refine_ls_structure_factor_coef Fsqd
_refine_ls_weighting_details 'calc w=1/[\s^2^(Fo^2^)+(0.0416P)^2^+4.0457P] where P=(Fo^2^+2Fc^2^)/3'
_refine_ls_weighting_scheme calc
_refine_ls_wR_factor_gt 0.1164
_refine_ls_wR_factor_ref 0.1217
_reflns_number_gt 4167
_reflns_number_total 4984
_reflns_threshold_expression >2sigma(I)
_cod_data_source_file b610323e.txt
_cod_depositor_comments
;
The following automatic conversions were performed:
'_symmetry_cell_setting' value 'Orthorhombic' changed to 'orthorhombic'
according to '/home/saulius/struct/CIF-dictionaries/cif_core.dic'
dictionary named 'cif_core.dic' version 2.4.1 from 2010-06-29.

Automatic conversion script
Id: cif_fix_enum 1527 2010-12-29 10:47:43Z saulius 
;
_cod_original_sg_symbol_H-M 'Pbca '
_cod_database_code 7101576

loop_
_symmetry_equiv_pos_as_xyz
'x, y, z'
'-x+1/2, -y, z+1/2'
'-x, y+1/2, -z+1/2'
'x+1/2, -y+1/2, -z'
'-x, -y, -z'
'x-1/2, y, -z-1/2'
'x, -y-1/2, z-1/2'
'-x-1/2, y-1/2, z'

loop_
_atom_site_label
_atom_site_type_symbol
_atom_site_fract_x
_atom_site_fract_y
_atom_site_fract_z
_atom_site_U_iso_or_equiv
_atom_site_adp_type
_atom_site_occupancy
_atom_site_symmetry_multiplicity
_atom_site_calc_flag
_atom_site_refinement_flags
O2B O 0.88544(17) 1.18242(7) 0.74110(6) 0.0207(4) Uani 1 1 d .
O2A O 0.41695(17) -0.10443(7) 0.68163(6) 0.0232(4) Uani 1 1 d .
O1A O 0.01748(16) 0.28337(8) 0.63023(6) 0.0225(4) Uani 1 1 d .
O1B O 0.86530(17) 0.74456(7) 0.74674(6) 0.0212(4) Uani 1 1 d .
C10A C 0.1353(2) 0.24898(10) 0.61985(8) 0.0164(5) Uani 1 1 d .
C18A C 0.4723(2) 0.01022(10) 0.58602(8) 0.0173(5) Uani 1 1 d .
H18A H 0.4848 0.0095 0.5524 0.021 Uiso 1 1 calc R
C7B C 0.9183(2) 0.90221(10) 0.65675(8) 0.0150(5) Uani 1 1 d .
C13B C 0.9373(2) 1.01970(10) 0.65655(8) 0.0149(5) Uani 1 1 d .
C11A C 0.1238(2) 0.19753(10) 0.58910(8) 0.0184(5) Uani 1 1 d .
H11A H 0.0362 0.1867 0.5758 0.022 Uiso 1 1 calc R
C9B C 0.7784(2) 0.81205(10) 0.68322(8) 0.0161(5) Uani 1 1 d .
H9B H 0.6969 0.7868 0.6800 0.019 Uiso 1 1 calc R
C15A C 0.4335(2) 0.01097(11) 0.68354(8) 0.0181(5) Uani 1 1 d .
H15A H 0.4193 0.0115 0.7171 0.022 Uiso 1 1 calc R
C15B C 0.7965(2) 1.08638(10) 0.70815(8) 0.0169(5) Uani 1 1 d .
H15B H 0.7107 1.0942 0.7239 0.020 Uiso 1 1 calc R
C1B C 0.9477(2) 0.96016(10) 0.62488(8) 0.0151(5) Uani 1 1 d .
C13A C 0.4719(2) 0.06849(10) 0.60957(8) 0.0157(5) Uani 1 1 d .
C7A C 0.3708(2) 0.17598(10) 0.59659(7) 0.0146(5) Uani 1 1 d .
C17A C 0.4549(2) -0.04721(10) 0.61033(8) 0.0178(5) Uani 1 1 d .
H17A H 0.4554 -0.0865 0.5935 0.021 Uiso 1 1 calc R
C8A C 0.3785(2) 0.22711(10) 0.62811(8) 0.0170(5) Uani 1 1 d .
H8A H 0.4655 0.2375 0.6421 0.020 Uiso 1 1 calc R
C16B C 0.9060(2) 1.12873(10) 0.71309(7) 0.0155(5) Uani 1 1 d .
C16A C 0.4369(2) -0.04639(10) 0.65915(8) 0.0170(5) Uani 1 1 d .
C18B C 1.0462(2) 1.06270(10) 0.66279(8) 0.0166(5) Uani 1 1 d .
H18B H 1.1327 1.0547 0.6476 0.020 Uiso 1 1 calc R
C11B C 0.9951(2) 0.83436(10) 0.72204(8) 0.0161(5) Uani 1 1 d .
H11B H 1.0625 0.8244 0.7456 0.019 Uiso 1 1 calc R
C14B C 0.8130(2) 1.03283(10) 0.68020(8) 0.0164(5) Uani 1 1 d .
H14B H 0.7375 1.0040 0.6769 0.020 Uiso 1 1 calc R
C14A C 0.4509(2) 0.06741(10) 0.65889(8) 0.0175(5) Uani 1 1 d .
H14A H 0.4485 0.1066 0.6759 0.021 Uiso 1 1 calc R
C17B C 1.0309(2) 1.11692(10) 0.69073(8) 0.0170(5) Uani 1 1 d .
H17B H 1.1063 1.1458 0.6944 0.020 Uiso 1 1 calc R
C6B C 1.0926(2) 0.95309(10) 0.60170(8) 0.0175(5) Uani 1 1 d .
H6BB H 1.1164 0.9932 0.5849 0.021 Uiso 1 1 calc R
H6BA H 1.1627 0.9463 0.6270 0.021 Uiso 1 1 calc R
C9A C 0.2628(2) 0.26331(10) 0.63968(8) 0.0173(5) Uani 1 1 d .
H9A H 0.2713 0.2980 0.6613 0.021 Uiso 1 1 calc R
C5B C 1.0991(2) 0.89788(11) 0.56653(8) 0.0206(5) Uani 1 1 d .
H5BA H 1.0765 0.8576 0.5833 0.025 Uiso 1 1 calc R
H5BB H 1.1946 0.8942 0.5537 0.025 Uiso 1 1 calc R
C2B C 0.8424(2) 0.96825(10) 0.58345(8) 0.0162(5) Uani 1 1 d .
H2BA H 0.7474 0.9681 0.5970 0.019 Uiso 1 1 calc R
H2BB H 0.8575 1.0105 0.5686 0.019 Uiso 1 1 calc R
C12A C 0.2400(2) 0.16207(11) 0.57787(7) 0.0165(5) Uani 1 1 d .
H12A H 0.2306 0.1270 0.5567 0.020 Uiso 1 1 calc R
C10B C 0.8767(2) 0.79688(10) 0.71722(8) 0.0147(5) Uani 1 1 d .
C2A C 0.6363(2) 0.16068(10) 0.60244(8) 0.0173(5) Uani 1 1 d .
H2AA H 0.6276 0.1703 0.6369 0.021 Uiso 1 1 calc R
H2AB H 0.7091 0.1276 0.5988 0.021 Uiso 1 1 calc R
C5A C 0.5489(2) 0.18703(11) 0.50472(8) 0.0216(5) Uani 1 1 d .
H5AB H 0.5545 0.1795 0.4699 0.026 Uiso 1 1 calc R
H5AA H 0.4760 0.2194 0.5106 0.026 Uiso 1 1 calc R
C12B C 1.0138(2) 0.88614(10) 0.69228(8) 0.0155(5) Uani 1 1 d .
H12B H 1.0945 0.9117 0.6961 0.019 Uiso 1 1 calc R
C1A C 0.4960(2) 0.13300(10) 0.58434(8) 0.0151(5) Uani 1 1 d .
C8B C 0.7993(2) 0.86441(10) 0.65370(8) 0.0151(5) Uani 1 1 d .
H8B H 0.7304 0.8748 0.6307 0.018 Uiso 1 1 calc R
C6A C 0.5100(2) 0.12508(10) 0.52982(8) 0.0176(5) Uani 1 1 d .
H6AB H 0.5819 0.0926 0.5230 0.021 Uiso 1 1 calc R
H6AA H 0.4208 0.1093 0.5168 0.021 Uiso 1 1 calc R
C3A C 0.6837(2) 0.22119(11) 0.57652(8) 0.0198(5) Uani 1 1 d .
H3AA H 0.6192 0.2565 0.5842 0.024 Uiso 1 1 calc R
H3AB H 0.7773 0.2333 0.5880 0.024 Uiso 1 1 calc R
C3B C 0.8503(2) 0.91720(11) 0.54447(8) 0.0206(5) Uani 1 1 d .
H3BA H 0.8158 0.8762 0.5575 0.025 Uiso 1 1 calc R
H3BB H 0.7888 0.9296 0.5177 0.025 Uiso 1 1 calc R
C4B C 0.9976(2) 0.90771(12) 0.52554(8) 0.0241(5) Uani 1 1 d .
H4BA H 0.9998 0.8701 0.5042 0.029 Uiso 1 1 calc R
H4BB H 1.0257 0.9456 0.5068 0.029 Uiso 1 1 calc R
C4A C 0.6879(2) 0.21186(11) 0.52281(8) 0.0227(5) Uani 1 1 d .
H4AA H 0.7622 0.1811 0.5146 0.027 Uiso 1 1 calc R
H4AB H 0.7096 0.2530 0.5071 0.027 Uiso 1 1 calc R
H2B H 0.964(3) 1.2018(14) 0.7437(11) 0.045(9) Uiso 1 1 d .
H2A H 0.424(3) -0.1005(13) 0.7129(11) 0.038(8) Uiso 1 1 d .
H1B H 0.787(3) 0.7271(12) 0.7427(9) 0.025(7) Uiso 1 1 d .
H1A H 0.041(3) 0.3162(14) 0.6481(10) 0.040(8) Uiso 1 1 d .

loop_
_atom_site_aniso_label
_atom_site_aniso_U_11
_atom_site_aniso_U_22
_atom_site_aniso_U_33
_atom_site_aniso_U_23
_atom_site_aniso_U_13
_atom_site_aniso_U_12
O2B 0.0200(9) 0.0157(8) 0.0263(9) -0.0053(7) -0.0010(7) -0.0001(7)
O2A 0.0300(10) 0.0164(8) 0.0231(10) 0.0035(7) -0.0006(7) -0.0022(7)
O1A 0.0155(8) 0.0213(9) 0.0306(10) -0.0046(8) 0.0009(7) 0.0035(7)
O1B 0.0171(8) 0.0193(9) 0.0272(9) 0.0055(7) -0.0017(7) -0.0024(7)
C10A 0.0153(11) 0.0171(11) 0.0167(11) 0.0044(9) 0.0051(9) 0.0031(9)
C18A 0.0121(11) 0.0209(12) 0.0190(12) -0.0022(9) -0.0004(9) 0.0006(9)
C7B 0.0142(11) 0.0139(11) 0.0169(11) -0.0036(9) 0.0019(9) 0.0043(9)
C13B 0.0150(11) 0.0146(11) 0.0151(11) 0.0039(9) -0.0019(9) 0.0012(9)
C11A 0.0130(11) 0.0219(12) 0.0201(12) 0.0018(10) -0.0022(9) -0.0016(9)
C9B 0.0124(11) 0.0176(11) 0.0182(11) -0.0025(9) 0.0011(9) -0.0020(9)
C15A 0.0140(11) 0.0238(12) 0.0164(11) -0.0002(10) -0.0005(9) 0.0004(9)
C15B 0.0132(10) 0.0189(12) 0.0185(12) 0.0004(9) -0.0002(9) 0.0037(9)
C1B 0.0128(11) 0.0141(11) 0.0184(11) 0.0004(9) -0.0006(9) -0.0006(9)
C13A 0.0071(10) 0.0203(12) 0.0197(12) -0.0015(9) -0.0030(9) 0.0004(9)
C7A 0.0169(11) 0.0127(11) 0.0143(11) 0.0038(9) 0.0004(9) 0.0004(9)
C17A 0.0138(11) 0.0152(11) 0.0245(13) -0.0045(9) -0.0021(9) 0.0011(9)
C8A 0.0132(11) 0.0172(11) 0.0206(12) 0.0013(9) -0.0012(9) -0.0020(9)
C16B 0.0221(12) 0.0111(11) 0.0134(11) 0.0023(9) -0.0046(9) 0.0034(9)
C16A 0.0112(11) 0.0159(12) 0.0238(12) 0.0010(9) -0.0020(9) 0.0002(9)
C18B 0.0134(11) 0.0177(11) 0.0187(12) 0.0012(9) 0.0015(9) 0.0000(9)
C11B 0.0158(11) 0.0168(11) 0.0157(11) -0.0020(9) -0.0030(9) 0.0045(9)
C14B 0.0127(11) 0.0154(11) 0.0211(12) 0.0013(9) -0.0031(9) -0.0015(9)
C14A 0.0158(11) 0.0148(11) 0.0219(12) -0.0031(9) -0.0016(9) 0.0020(9)
C17B 0.0167(11) 0.0147(11) 0.0195(12) 0.0030(9) -0.0017(9) -0.0051(9)
C6B 0.0137(11) 0.0193(12) 0.0193(12) 0.0008(9) 0.0010(9) 0.0005(9)
C9A 0.0207(12) 0.0132(11) 0.0180(11) -0.0025(9) 0.0018(9) -0.0011(9)
C5B 0.0172(12) 0.0217(12) 0.0229(12) -0.0017(10) 0.0027(10) 0.0024(9)
C2B 0.0142(11) 0.0151(11) 0.0194(12) 0.0032(9) -0.0021(9) 0.0002(9)
C12A 0.0193(11) 0.0167(11) 0.0136(11) -0.0021(9) -0.0013(9) -0.0022(9)
C10B 0.0157(11) 0.0130(11) 0.0154(11) -0.0002(9) 0.0038(9) 0.0044(9)
C2A 0.0143(11) 0.0193(11) 0.0183(11) -0.0025(9) -0.0008(9) 0.0028(9)
C5A 0.0230(12) 0.0247(13) 0.0170(12) 0.0007(10) 0.0014(10) 0.0018(10)
C12B 0.0116(10) 0.0154(11) 0.0196(12) -0.0040(9) 0.0002(9) 0.0003(9)
C1A 0.0140(11) 0.0145(11) 0.0166(11) -0.0013(9) -0.0015(9) -0.0002(9)
C8B 0.0120(10) 0.0159(11) 0.0173(11) -0.0019(9) -0.0011(9) 0.0023(9)
C6A 0.0145(11) 0.0182(11) 0.0203(12) -0.0048(9) 0.0000(9) 0.0000(9)
C3A 0.0145(11) 0.0190(12) 0.0259(13) -0.0024(10) 0.0008(9) -0.0025(9)
C3B 0.0207(12) 0.0228(12) 0.0185(12) -0.0003(10) -0.0050(9) 0.0003(10)
C4B 0.0293(13) 0.0231(12) 0.0199(12) -0.0044(10) 0.0002(10) 0.0019(11)
C4A 0.0230(13) 0.0191(12) 0.0261(13) 0.0017(10) 0.0050(10) -0.0022(10)

loop_
_atom_type_symbol
_atom_type_description
_atom_type_scat_dispersion_real
_atom_type_scat_dispersion_imag
_atom_type_scat_source
C C 0.0033 0.0000 'International Tables Vol C Tables 4.2.6.8 and 6.1.1.4'
H H 0.0000 0.0000 'International Tables Vol C Tables 4.2.6.8 and 6.1.1.4'
O O 0.0106 0.0000 'International Tables Vol C Tables 4.2.6.8 and 6.1.1.4'

loop_
_geom_angle_atom_site_label_1
_geom_angle_atom_site_label_2
_geom_angle_atom_site_label_3
_geom_angle
C16B O2B H2B 108(2)
C16A O2A H2A 111.1(18)
C10A O1A H1A 108.6(19)
C10B O1B H1B 109.6(17)
O1A C10A C9A 122.3(2)
O1A C10A C11A 118.3(2)
C9A C10A C11A 119.4(2)
C13A C18A C17A 121.8(2)
C13A C18A H18A 119.1
C17A C18A H18A 119.1
C8B C7B C12B 116.6(2)
C8B C7B C1B 124.42(19)
C12B C7B C1B 118.98(19)
C18B C13B C14B 117.3(2)
C18B C13B C1B 123.34(19)
C14B C13B C1B 119.41(19)
C12A C11A C10A 119.8(2)
C12A C11A H11A 120.1
C10A C11A H11A 120.1
C10B C9B C8B 119.6(2)
C10B C9B H9B 120.2
C8B C9B H9B 120.2
C14A C15A C16A 119.6(2)
C14A C15A H15A 120.2
C16A C15A H15A 120.2
C14B C15B C16B 119.4(2)
C14B C15B H15B 120.3
C16B C15B H15B 120.3
C7B C1B C13B 107.14(17)
C7B C1B C6B 109.60(17)
C13B C1B C6B 112.32(17)
C7B C1B C2B 113.69(17)
C13B C1B C2B 107.56(17)
C6B C1B C2B 106.61(17)
C18A C13A C14A 117.2(2)
C18A C13A C1A 123.52(19)
C14A C13A C1A 119.30(19)
C8A C7A C12A 116.6(2)
C8A C7A C1A 123.30(19)
C12A C7A C1A 119.95(19)
C16A C17A C18A 119.3(2)
C16A C17A H17A 120.3
C18A C17A H17A 120.3
C9A C8A C7A 121.8(2)
C9A C8A H8A 119.1
C7A C8A H8A 119.1
C17B C16B C15B 120.2(2)
C17B C16B O2B 121.9(2)
C15B C16B O2B 117.91(19)
C17A C16A O2A 117.3(2)
C17A C16A C15A 120.3(2)
O2A C16A C15A 122.4(2)
C17B C18B C13B 121.4(2)
C17B C18B H18B 119.3
C13B C18B H18B 119.3
C12B C11B C10B 119.5(2)
C12B C11B H11B 120.3
C10B C11B H11B 120.3
C15B C14B C13B 122.0(2)
C15B C14B H14B 119.0
C13B C14B H14B 119.0
C15A C14A C13A 121.8(2)
C15A C14A H14A 119.1
C13A C14A H14A 119.1
C16B C17B C18B 119.7(2)
C16B C17B H17B 120.1
C18B C17B H17B 120.1
C5B C6B C1B 112.47(18)
C5B C6B H6BB 109.1
C1B C6B H6BB 109.1
C5B C6B H6BA 109.1
C1B C6B H6BA 109.1
H6BB C6B H6BA 107.8
C10A C9A C8A 120.1(2)
C10A C9A H9A 120.0
C8A C9A H9A 120.0
C6B C5B C4B 111.08(18)
C6B C5B H5BA 109.4
C4B C5B H5BA 109.4
C6B C5B H5BB 109.4
C4B C5B H5BB 109.4
H5BA C5B H5BB 108.0
C3B C2B C1B 115.18(18)
C3B C2B H2BA 108.5
C1B C2B H2BA 108.5
C3B C2B H2BB 108.5
C1B C2B H2BB 108.5
H2BA C2B H2BB 107.5
C11A C12A C7A 122.2(2)
C11A C12A H12A 118.9
C7A C12A H12A 118.9
O1B C10B C9B 122.91(19)
O1B C10B C11B 117.14(19)
C9B C10B C11B 119.9(2)
C3A C2A C1A 114.38(18)
C3A C2A H2AA 108.7
C1A C2A H2AA 108.7
C3A C2A H2AB 108.7
C1A C2A H2AB 108.7
H2AA C2A H2AB 107.6
C4A C5A C6A 110.68(19)
C4A C5A H5AB 109.5
C6A C5A H5AB 109.5
C4A C5A H5AA 109.5
C6A C5A H5AA 109.5
H5AB C5A H5AA 108.1
C11B C12B C7B 122.3(2)
C11B C12B H12B 118.9
C7B C12B H12B 118.9
C13A C1A C6A 111.88(17)
C13A C1A C7A 106.98(17)
C6A C1A C7A 110.58(17)
C13A C1A C2A 107.92(17)
C6A C1A C2A 106.68(17)
C7A C1A C2A 112.85(17)
C9B C8B C7B 122.1(2)
C9B C8B H8B 119.0
C7B C8B H8B 119.0
C5A C6A C1A 112.78(18)
C5A C6A H6AB 109.0
C1A C6A H6AB 109.0
C5A C6A H6AA 109.0
C1A C6A H6AA 109.0
H6AB C6A H6AA 107.8
C4A C3A C2A 111.83(18)
C4A C3A H3AA 109.3
C2A C3A H3AA 109.3
C4A C3A H3AB 109.3
C2A C3A H3AB 109.3
H3AA C3A H3AB 107.9
C4B C3B C2B 112.66(18)
C4B C3B H3BA 109.1
C2B C3B H3BA 109.1
C4B C3B H3BB 109.1
C2B C3B H3BB 109.1
H3BA C3B H3BB 107.8
C5B C4B C3B 110.58(19)
C5B C4B H4BA 109.5
C3B C4B H4BA 109.5
C5B C4B H4BB 109.5
C3B C4B H4BB 109.5
H4BA C4B H4BB 108.1
C3A C4A C5A 110.51(19)
C3A C4A H4AA 109.5
C5A C4A H4AA 109.5
C3A C4A H4AB 109.5
C5A C4A H4AB 109.5
H4AA C4A H4AB 108.1

loop_
_geom_bond_atom_site_label_1
_geom_bond_atom_site_label_2
_geom_bond_distance
O2B C16B 1.386(3)
O2B H2B 0.87(3)
O2A C16A 1.383(3)
O2A H2A 0.88(3)
O1A C10A 1.375(3)
O1A H1A 0.88(3)
O1B C10B 1.378(3)
O1B H1B 0.84(3)
C10A C9A 1.381(3)
C10A C11A 1.385(3)
C18A C13A 1.388(3)
C18A C17A 1.393(3)
C18A H18A 0.9500
C7B C8B 1.396(3)
C7B C12B 1.397(3)
C7B C1B 1.534(3)
C13B C18B 1.393(3)
C13B C14B 1.396(3)
C13B C1B 1.535(3)
C11A C12A 1.379(3)
C11A H11A 0.9500
C9B C10B 1.380(3)
C9B C8B 1.389(3)
C9B H9B 0.9500
C15A C14A 1.380(3)
C15A C16A 1.383(3)
C15A H15A 0.9500
C15B C14B 1.378(3)
C15B C16B 1.385(3)
C15B H15B 0.9500
C1B C6B 1.546(3)
C1B C2B 1.551(3)
C13A C14A 1.397(3)
C13A C1A 1.543(3)
C7A C8A 1.391(3)
C7A C12A 1.395(3)
C7A C1A 1.544(3)
C17A C16A 1.380(3)
C17A H17A 0.9500
C8A C9A 1.386(3)
C8A H8A 0.9500
C16B C17B 1.379(3)
C18B C17B 1.388(3)
C18B H18B 0.9500
C11B C12B 1.381(3)
C11B C10B 1.391(3)
C11B H11B 0.9500
C14B H14B 0.9500
C14A H14A 0.9500
C17B H17B 0.9500
C6B C5B 1.521(3)
C6B H6BB 0.9900
C6B H6BA 0.9900
C9A H9A 0.9500
C5B C4B 1.523(3)
C5B H5BA 0.9900
C5B H5BB 0.9900
C2B C3B 1.531(3)
C2B H2BA 0.9900
C2B H2BB 0.9900
C12A H12A 0.9500
C2A C3A 1.531(3)
C2A C1A 1.555(3)
C2A H2AA 0.9900
C2A H2AB 0.9900
C5A C4A 1.523(3)
C5A C6A 1.523(3)
C5A H5AB 0.9900
C5A H5AA 0.9900
C12B H12B 0.9500
C1A C6A 1.543(3)
C8B H8B 0.9500
C6A H6AB 0.9900
C6A H6AA 0.9900
C3A C4A 1.519(3)
C3A H3AA 0.9900
C3A H3AB 0.9900
C3B C4B 1.527(3)
C3B H3BA 0.9900
C3B H3BB 0.9900
C4B H4BA 0.9900
C4B H4BB 0.9900
C4A H4AA 0.9900
C4A H4AB 0.9900

loop_
_cod_related_entry_id
_cod_related_entry_database
_cod_related_entry_code
1 ChemSpider 202599
